data_7127827
loop_
_publ_author_name
'Qi, Zhi-Chao'
'Lou, Qin-Xin'
'Niu, Yuan'
'Yang, Shang-Dong'

_publ_section_title
;
 Temporary (P[double bond, length as m-dash]O) directing group enabled
 carbazole ortho arylation via palladium catalysis.
;
_journal_issue 16
_journal_name_full 'Chemical communications (Cambridge, England)'
_journal_page_first 2021
_journal_page_last 2024
_journal_paper_doi 10.1039/d0cc07596e
_journal_volume 57
_journal_year 2021
_chemical_absolute_configuration ad
_chemical_formula_moiety 'C19 H15 N'
_chemical_formula_sum 'C19 H15 N'
_chemical_formula_weight 257.32
_space_group_crystal_system orthorhombic
_space_group_IT_number 41
_space_group_name_Hall 'A 2 -2ab'
_space_group_name_H-M_alt 'A e a 2'
_atom_sites_solution_hydrogens geom
_atom_sites_solution_primary dual
_audit_creation_date 2020-05-06
_audit_creation_method
;
Olex2 1.3
(compiled 2020.02.04 svn.rd84adfe8 for OlexSys, GUI svn.r6032)
;
_audit_update_record
;
2020-07-08 deposited with the CCDC.	2021-01-15 downloaded from the CCDC.
;
_cell_angle_alpha 90
_cell_angle_beta 90
_cell_angle_gamma 90
_cell_formula_units_Z 8
_cell_length_a 16.7467(4)
_cell_length_b 21.6002(5)
_cell_length_c 7.8088(2)
_cell_measurement_reflns_used 1674
_cell_measurement_temperature 293(2)
_cell_measurement_theta_max 69.3260
_cell_measurement_theta_min 6.6770
_cell_volume 2824.69(12)
_computing_cell_refinement 'CrysAlisPro 1.171.38.43f (Rigaku OD, 2015)'
_computing_data_collection 'CrysAlisPro 1.171.38.43f (Rigaku OD, 2015)'
_computing_data_reduction 'CrysAlisPro 1.171.38.43f (Rigaku OD, 2015)'
_computing_molecular_graphics 'Olex2 1.3 (Dolomanov et al., 2009)'
_computing_publication_material 'Olex2 1.3 (Dolomanov et al., 2009)'
_computing_structure_refinement 'SHELXL 2018/3 (Sheldrick, 2015)'
_computing_structure_solution 'SHELXT 2018/2 (Sheldrick, 2018)'
_diffrn_ambient_temperature 293(2)
_diffrn_detector 'CCD plate'
_diffrn_detector_area_resol_mean 16.0733
_diffrn_detector_type Eos
_diffrn_measured_fraction_theta_full 0.999
_diffrn_measured_fraction_theta_max 0.999
_diffrn_measurement_details
;
List of Runs (angles in degrees, time in seconds):

  # Type    Start    End  Width  t~exp~   \w     \q     \k     \f   Frames
#--------------------------------------------------------------------------
  1  \w     22.00  72.00   1.00    1.00    --    0.00  38.00   0.00   50
  2  \w     27.00  52.00   1.00    1.00    --   54.00  77.00  60.00   25
  3  \w     78.00 125.00   1.00    4.20    --  108.00  77.00 120.00   47
  4  \w    104.00 153.00   1.00    4.20    --  108.00 111.00 -60.00   49
  5  \w    131.00 175.00   1.00    4.20    --  108.00  63.00-180.00   44
  6  \w     82.00 125.00   1.00    4.20    --  108.00 -63.00-180.00   43
  7  \w     40.00  73.00   1.00    1.00    --   54.00 -57.00 -60.00   33
  8  \w     36.00 111.00   1.00    4.20    --  108.00-111.00 -60.00   75
  9  \w     60.00  93.00   1.00    4.20    --  108.00-111.00  60.00   33
 10  \w     16.00 127.00   1.00    1.00    --   54.00  19.00 -90.00  111
 11  \w    -24.00   5.00   1.00    1.00    --    0.00  38.00   0.00   29
;
_diffrn_measurement_device 'four-circle diffractometer'
_diffrn_measurement_device_type 'SuperNova, Dual, Cu at zero, Eos'
_diffrn_measurement_method '\w scans'
_diffrn_orient_matrix_type 'CrysAlisPro convention (1999,Acta A55,543-557)'
_diffrn_orient_matrix_UB_11 0.1832648000
_diffrn_orient_matrix_UB_12 0.0177372000
_diffrn_orient_matrix_UB_13 -0.0252482000
_diffrn_orient_matrix_UB_21 0.0220489000
_diffrn_orient_matrix_UB_22 -0.0639022000
_diffrn_orient_matrix_UB_23 -0.0396030000
_diffrn_orient_matrix_UB_31 -0.0695290000
_diffrn_orient_matrix_UB_32 0.0262961000
_diffrn_orient_matrix_UB_33 -0.0790904000
_diffrn_radiation_monochromator mirror
_diffrn_radiation_probe x-ray
_diffrn_radiation_type 'Cu K\a'
_diffrn_radiation_wavelength 1.54184
_diffrn_reflns_av_R_equivalents 0.0175
_diffrn_reflns_av_unetI/netI 0.0248
_diffrn_reflns_Laue_measured_fraction_full 0.999
_diffrn_reflns_Laue_measured_fraction_max 0.999
_diffrn_reflns_limit_h_max 15
_diffrn_reflns_limit_h_min -19
_diffrn_reflns_limit_k_max 18
_diffrn_reflns_limit_k_min -25
_diffrn_reflns_limit_l_max 8
_diffrn_reflns_limit_l_min -9
_diffrn_reflns_number 2980
_diffrn_reflns_point_group_measured_fraction_full 0.743
_diffrn_reflns_point_group_measured_fraction_max 0.743
_diffrn_reflns_theta_full 66.570
_diffrn_reflns_theta_max 66.570
_diffrn_reflns_theta_min 4.093
_diffrn_source 'micro-focus sealed X-ray tube'
_diffrn_source_type 'SuperNova (Cu) X-ray Source'
_exptl_absorpt_coefficient_mu 0.536
_exptl_absorpt_correction_T_max 1.00000
_exptl_absorpt_correction_T_min 0.32467
_exptl_absorpt_correction_type multi-scan
_exptl_absorpt_process_details
;
CrysAlisPro 1.171.38.43f (Rigaku Oxford Diffraction, 2015)
Empirical absorption correction using spherical harmonics,
 implemented in SCALE3 ABSPACK scaling algorithm.
;
_exptl_crystal_colour 'clear light colourless'
_exptl_crystal_colour_lustre clear
_exptl_crystal_colour_modifier light
_exptl_crystal_colour_primary colourless
_exptl_crystal_density_diffrn 1.210
_exptl_crystal_description block
_exptl_crystal_F_000 1088
_exptl_crystal_size_max 0.18
_exptl_crystal_size_mid 0.15
_exptl_crystal_size_min 0.12
_refine_diff_density_max 0.138
_refine_diff_density_min -0.243
_refine_diff_density_rms 0.048
_refine_ls_abs_structure_details
;
 Flack x determined using 462 quotients [(I+)-(I-)]/[(I+)+(I-)]
 (Parsons, Flack and Wagner, Acta Cryst. B69 (2013) 249-259).
;
_refine_ls_abs_structure_Flack 0.6(7)
_refine_ls_extinction_method none
_refine_ls_goodness_of_fit_ref 1.041
_refine_ls_hydrogen_treatment constr
_refine_ls_matrix_type full
_refine_ls_number_parameters 182
_refine_ls_number_reflns 1857
_refine_ls_number_restraints 1
_refine_ls_restrained_S_all 1.041
_refine_ls_R_factor_all 0.0397
_refine_ls_R_factor_gt 0.0379
_refine_ls_shift/su_max 0.000
_refine_ls_shift/su_mean 0.000
_refine_ls_structure_factor_coef Fsqd
_refine_ls_weighting_details 'w=1/[\s^2^(Fo^2^)+(0.0734P)^2^] where P=(Fo^2^+2Fc^2^)/3'
_refine_ls_weighting_scheme calc
_refine_ls_wR_factor_gt 0.0979
_refine_ls_wR_factor_ref 0.1007
_reflns_Friedel_coverage 0.374
_reflns_Friedel_fraction_full 0.440
_reflns_Friedel_fraction_max 0.440
_reflns_number_gt 1769
_reflns_number_total 1857
_reflns_threshold_expression 'I > 2\s(I)'
_cod_data_source_file d0cc07596e2.cif
_cod_data_source_block yuanzhichao_0430
_cod_depositor_comments 'Adding full bibliography for 7127827.cif.'
_cod_original_sg_symbol_Hall 'A 2 -2ac'
_cod_database_code 7127827
_shelx_shelxl_version_number 2018/3
_shelx_space_group_comment
;
The symmetry employed for this shelxl refinement is uniquely defined
by the following loop, which should always be used as a source of
symmetry information in preference to the above space-group names.
They are only intended as comments.
;
_reflns_odcompleteness_completeness 99.86
_reflns_odcompleteness_iscentric 1
_reflns_odcompleteness_theta 66.97
_olex2_refinement_description
;
1. Fixed Uiso
 At 1.2 times of:
  All C(H) groups, All N(H) groups
 At 1.5 times of:
  All C(H,H,H) groups
2.a Aromatic/amide H refined with riding coordinates:
 N001(H001), C008(H008), C009(H009), C00A(H00A), C00B(H00B), C00C(H00C),
 C00E(H00E), C00F(H00F), C00G(H00G), C00H(H00H), C00I(H00I), C00J(H00J)
2.b Idealised Me refined as rotating group:
 C00K(H00D,H00K,H00L)
;
_olex2_date_sample_data_collection 2020-04-30
_olex2_submission_special_instructions 'No special instructions were received'
_oxdiff_exptl_absorpt_empirical_details
;
Empirical correction (ABSPACK) includes:
- Absorption correction using spherical harmonics
- Frame scaling
;
_oxdiff_exptl_absorpt_empirical_full_max 4.121
_oxdiff_exptl_absorpt_empirical_full_min 0.436

loop_
_space_group_symop_operation_xyz
'x, y, z'
'-x, -y, z'
'x+1/2, -y+1/2, z'
'-x+1/2, y+1/2, z'
'x, y+1/2, z+1/2'
'-x, -y+1/2, z+1/2'
'x+1/2, -y+1, z+1/2'
'-x+1/2, y+1, z+1/2'

loop_
_atom_site_label
_atom_site_type_symbol
_atom_site_fract_x
_atom_site_fract_y
_atom_site_fract_z
_atom_site_U_iso_or_equiv
_atom_site_adp_type
_atom_site_occupancy
_atom_site_site_symmetry_order
_atom_site_calc_flag
_atom_site_refinement_flags_posn
_atom_site_refinement_flags_adp
_atom_site_refinement_flags_occupancy
_atom_site_disorder_assembly
_atom_site_disorder_group
N001 N 0.52748(10) 0.62465(9) 0.6257(3) 0.0460(4) Uani 1 1 d . . . . .
H001 H 0.541637 0.603998 0.536610 0.055 Uiso 1 1 calc R U . . .
C002 C 0.45180(12) 0.62471(9) 0.6982(3) 0.0418(4) Uani 1 1 d . . . . .
C003 C 0.57621(12) 0.66314(9) 0.7200(3) 0.0462(5) Uani 1 1 d . . . . .
C004 C 0.38366(12) 0.59145(10) 0.6477(3) 0.0443(5) Uani 1 1 d . . . . .
C005 C 0.38192(11) 0.55218(10) 0.4928(3) 0.0448(5) Uani 1 1 d . . . . .
C006 C 0.45179(14) 0.66489(9) 0.8394(3) 0.0447(4) Uani 1 1 d . . . . .
C007 C 0.53170(14) 0.68997(9) 0.8526(3) 0.0470(5) Uani 1 1 d . . . . .
C008 C 0.31618(13) 0.59951(11) 0.7504(3) 0.0516(5) Uani 1 1 d . . . . .
H008 H 0.270107 0.577379 0.724434 0.062 Uiso 1 1 calc R U . . .
C009 C 0.41345(13) 0.57337(11) 0.3380(3) 0.0497(5) Uani 1 1 d . . . . .
H009 H 0.437569 0.612116 0.333624 0.060 Uiso 1 1 calc R U . . .
C00A C 0.31544(15) 0.63954(12) 0.8903(3) 0.0578(6) Uani 1 1 d . . . . .
H00A H 0.268996 0.643717 0.954597 0.069 Uiso 1 1 calc R U . . .
C00B C 0.38221(15) 0.67303(11) 0.9352(4) 0.0560(6) Uani 1 1 d . . . . .
H00B H 0.380972 0.700415 1.027025 0.067 Uiso 1 1 calc R U . . .
C00C C 0.34549(13) 0.49402(12) 0.4929(3) 0.0532(6) Uani 1 1 d . . . . .
H00C H 0.323437 0.478562 0.593523 0.064 Uiso 1 1 calc R U . . .
C00D C 0.37420(13) 0.48003(12) 0.1921(4) 0.0560(6) Uani 1 1 d . . . . .
C00E C 0.40946(15) 0.53784(12) 0.1915(4) 0.0556(6) Uani 1 1 d . . . . .
H00E H 0.430966 0.553131 0.090191 0.067 Uiso 1 1 calc R U . . .
C00F C 0.56832(18) 0.73068(11) 0.9666(4) 0.0625(6) Uani 1 1 d . . . . .
H00F H 0.539253 0.748621 1.055100 0.075 Uiso 1 1 calc R U . . .
C00G C 0.65737(14) 0.67668(11) 0.6982(4) 0.0562(6) Uani 1 1 d . . . . .
H00G H 0.686932 0.659241 0.609668 0.067 Uiso 1 1 calc R U . . .
C00H C 0.34199(15) 0.45917(11) 0.3440(4) 0.0588(6) Uani 1 1 d . . . . .
H00H H 0.317220 0.420649 0.346580 0.071 Uiso 1 1 calc R U . . .
C00I C 0.69149(17) 0.71710(12) 0.8140(4) 0.0666(8) Uani 1 1 d . . . . .
H00I H 0.745376 0.726727 0.803126 0.080 Uiso 1 1 calc R U . . .
C00J C 0.6479(2) 0.74389(13) 0.9464(4) 0.0706(8) Uani 1 1 d . . . . .
H00J H 0.672973 0.770987 1.021762 0.085 Uiso 1 1 calc R U . . .
C00K C 0.3712(2) 0.44216(16) 0.0305(5) 0.0805(10) Uani 1 1 d . . . . .
H00D H 0.333234 0.460001 -0.047169 0.121 Uiso 1 1 calc R U . . .
H00K H 0.355543 0.400549 0.057564 0.121 Uiso 1 1 calc R U . . .
H00L H 0.423077 0.441760 -0.022008 0.121 Uiso 1 1 calc R U . . .

loop_
_atom_site_aniso_label
_atom_site_aniso_U_11
_atom_site_aniso_U_22
_atom_site_aniso_U_33
_atom_site_aniso_U_23
_atom_site_aniso_U_13
_atom_site_aniso_U_12
N001 0.0426(8) 0.0516(9) 0.0438(9) -0.0081(8) 0.0035(8) -0.0002(7)
C002 0.0455(10) 0.0414(9) 0.0385(9) 0.0027(9) 0.0009(9) 0.0050(7)
C003 0.0498(10) 0.0427(9) 0.0462(11) 0.0032(9) -0.0037(10) -0.0003(8)
C004 0.0414(10) 0.0461(10) 0.0456(12) 0.0049(10) 0.0002(8) 0.0038(8)
C005 0.0380(9) 0.0484(10) 0.0481(12) 0.0015(10) -0.0058(8) 0.0027(8)
C006 0.0552(11) 0.0393(9) 0.0396(10) 0.0012(9) 0.0025(9) 0.0054(8)
C007 0.0597(12) 0.0379(9) 0.0435(11) 0.0005(9) -0.0034(10) 0.0029(8)
C008 0.0441(10) 0.0568(12) 0.0539(12) 0.0087(10) 0.0044(10) 0.0029(10)
C009 0.0492(11) 0.0512(11) 0.0486(12) 0.0010(11) -0.0007(10) -0.0013(9)
C00A 0.0531(12) 0.0650(14) 0.0552(13) 0.0066(11) 0.0168(10) 0.0095(10)
C00B 0.0675(15) 0.0524(12) 0.0482(13) -0.0019(11) 0.0124(11) 0.0130(11)
C00C 0.0510(11) 0.0531(12) 0.0556(13) 0.0067(11) -0.0049(10) -0.0032(10)
C00D 0.0472(11) 0.0600(13) 0.0608(14) -0.0107(13) -0.0097(11) 0.0121(10)
C00E 0.0514(11) 0.0660(14) 0.0493(12) -0.0055(12) -0.0007(11) 0.0092(10)
C00F 0.0819(16) 0.0497(11) 0.0558(13) -0.0091(11) -0.0041(13) -0.0036(11)
C00G 0.0506(11) 0.0584(12) 0.0597(13) 0.0052(13) -0.0001(11) -0.0054(10)
C00H 0.0565(13) 0.0486(12) 0.0712(14) -0.0048(13) -0.0147(13) -0.0016(10)
C00I 0.0611(14) 0.0636(15) 0.075(2) 0.0059(14) -0.0140(13) -0.0170(12)
C00J 0.0860(18) 0.0578(14) 0.0681(17) -0.0072(14) -0.0177(15) -0.0162(13)
C00K 0.0766(18) 0.085(2) 0.079(2) -0.0324(19) -0.0100(16) 0.0124(15)

loop_
_atom_type_symbol
_atom_type_description
_atom_type_scat_dispersion_real
_atom_type_scat_dispersion_imag
_atom_type_scat_source
C C 0.0181 0.0091 'International Tables Vol C Tables 4.2.6.8 and 6.1.1.4'
H H 0.0000 0.0000 'International Tables Vol C Tables 4.2.6.8 and 6.1.1.4'
N N 0.0311 0.0180 'International Tables Vol C Tables 4.2.6.8 and 6.1.1.4'

loop_
_geom_angle_atom_site_label_1
_geom_angle_atom_site_label_2
_geom_angle_atom_site_label_3
_geom_angle
_geom_angle_site_symmetry_1
_geom_angle_site_symmetry_3
_geom_angle_publ_flag
C002 N001 H001 125.6 . . ?
C003 N001 H001 125.6 . . ?
C003 N001 C002 108.80(19) . . ?
N001 C002 C004 128.8(2) . . ?
N001 C002 C006 108.73(19) . . ?
C006 C002 C004 122.5(2) . . ?
N001 C003 C007 109.22(19) . . ?
N001 C003 C00G 129.5(2) . . ?
C00G C003 C007 121.3(2) . . ?
C002 C004 C005 122.64(19) . . ?
C008 C004 C002 115.6(2) . . ?
C008 C004 C005 121.7(2) . . ?
C009 C005 C004 120.9(2) . . ?
C009 C005 C00C 117.4(2) . . ?
C00C C005 C004 121.6(2) . . ?
C002 C006 C007 106.7(2) . . ?
C00B C006 C002 119.9(2) . . ?
C00B C006 C007 133.4(2) . . ?
C003 C007 C006 106.53(19) . . ?
C00F C007 C003 119.9(2) . . ?
C00F C007 C006 133.5(2) . . ?
C004 C008 H008 118.8 . . ?
C00A C008 C004 122.3(2) . . ?
C00A C008 H008 118.8 . . ?
C005 C009 H009 119.4 . . ?
C00E C009 C005 121.2(2) . . ?
C00E C009 H009 119.4 . . ?
C008 C00A H00A 119.4 . . ?
C00B C00A C008 121.2(2) . . ?
C00B C00A H00A 119.4 . . ?
C006 C00B H00B 120.8 . . ?
C00A C00B C006 118.4(2) . . ?
C00A C00B H00B 120.8 . . ?
C005 C00C H00C 119.8 . . ?
C00H C00C C005 120.4(2) . . ?
C00H C00C H00C 119.8 . . ?
C00E C00D C00K 120.2(3) . . ?
C00H C00D C00E 117.8(2) . . ?
C00H C00D C00K 122.1(2) . . ?
C009 C00E C00D 121.4(3) . . ?
C009 C00E H00E 119.3 . . ?
C00D C00E H00E 119.3 . . ?
C007 C00F H00F 120.5 . . ?
C00J C00F C007 119.0(3) . . ?
C00J C00F H00F 120.5 . . ?
C003 C00G H00G 121.5 . . ?
C00I C00G C003 117.0(2) . . ?
C00I C00G H00G 121.5 . . ?
C00C C00H H00H 119.1 . . ?
C00D C00H C00C 121.8(2) . . ?
C00D C00H H00H 119.1 . . ?
C00G C00I H00I 118.9 . . ?
C00G C00I C00J 122.2(3) . . ?
C00J C00I H00I 118.9 . . ?
C00F C00J C00I 120.5(3) . . ?
C00F C00J H00J 119.7 . . ?
C00I C00J H00J 119.7 . . ?
C00D C00K H00D 109.5 . . ?
C00D C00K H00K 109.5 . . ?
C00D C00K H00L 109.5 . . ?
H00D C00K H00K 109.5 . . ?
H00D C00K H00L 109.5 . . ?
H00K C00K H00L 109.5 . . ?

loop_
_geom_bond_atom_site_label_1
_geom_bond_atom_site_label_2
_geom_bond_distance
_geom_bond_site_symmetry_2
_geom_bond_publ_flag
N001 H001 0.8600 . ?
N001 C002 1.388(3) . ?
N001 C003 1.378(3) . ?
C002 C004 1.405(3) . ?
C002 C006 1.403(3) . ?
C003 C007 1.401(3) . ?
C003 C00G 1.401(3) . ?
C004 C005 1.477(3) . ?
C004 C008 1.396(3) . ?
C005 C009 1.396(3) . ?
C005 C00C 1.397(3) . ?
C006 C007 1.447(3) . ?
C006 C00B 1.396(3) . ?
C007 C00F 1.394(4) . ?
C008 H008 0.9300 . ?
C008 C00A 1.394(4) . ?
C009 H009 0.9300 . ?
C009 C00E 1.379(3) . ?
C00A H00A 0.9300 . ?
C00A C00B 1.377(4) . ?
C00B H00B 0.9300 . ?
C00C H00C 0.9300 . ?
C00C C00H 1.387(4) . ?
C00D C00E 1.381(4) . ?
C00D C00H 1.378(4) . ?
C00D C00K 1.505(4) . ?
C00E H00E 0.9300 . ?
C00F H00F 0.9300 . ?
C00F C00J 1.373(4) . ?
C00G H00G 0.9300 . ?
C00G C00I 1.381(4) . ?
C00H H00H 0.9300 . ?
C00I H00I 0.9300 . ?
C00I C00J 1.391(5) . ?
C00J H00J 0.9300 . ?
C00K H00D 0.9600 . ?
C00K H00K 0.9600 . ?
C00K H00L 0.9600 . ?

loop_
_geom_torsion_atom_site_label_1
_geom_torsion_atom_site_label_2
_geom_torsion_atom_site_label_3
_geom_torsion_atom_site_label_4
_geom_torsion
_geom_torsion_site_symmetry_1
_geom_torsion_site_symmetry_2
_geom_torsion_site_symmetry_3
_geom_torsion_site_symmetry_4
_geom_torsion_publ_flag
N001 C002 C004 C005 -4.3(3) . . . . ?
N001 C002 C004 C008 177.8(2) . . . . ?
N001 C002 C006 C007 -0.2(2) . . . . ?
N001 C002 C006 C00B -179.8(2) . . . . ?
N001 C003 C007 C006 1.4(2) . . . . ?
N001 C003 C007 C00F 179.6(2) . . . . ?
N001 C003 C00G C00I -179.5(2) . . . . ?
C002 N001 C003 C007 -1.6(2) . . . . ?
C002 N001 C003 C00G 178.5(2) . . . . ?
C002 C004 C005 C009 -45.3(3) . . . . ?
C002 C004 C005 C00C 137.9(2) . . . . ?
C002 C004 C008 C00A 2.2(3) . . . . ?
C002 C006 C007 C003 -0.7(2) . . . . ?
C002 C006 C007 C00F -178.6(2) . . . . ?
C002 C006 C00B C00A 1.9(3) . . . . ?
C003 N001 C002 C004 -178.5(2) . . . . ?
C003 N001 C002 C006 1.1(2) . . . . ?
C003 C007 C00F C00J 0.2(4) . . . . ?
C003 C00G C00I C00J -0.4(4) . . . . ?
C004 C002 C006 C007 179.4(2) . . . . ?
C004 C002 C006 C00B -0.2(3) . . . . ?
C004 C005 C009 C00E -177.65(19) . . . . ?
C004 C005 C00C C00H 177.5(2) . . . . ?
C004 C008 C00A C00B -0.5(4) . . . . ?
C005 C004 C008 C00A -175.7(2) . . . . ?
C005 C009 C00E C00D 0.0(4) . . . . ?
C005 C00C C00H C00D 0.3(4) . . . . ?
C006 C002 C004 C005 176.02(19) . . . . ?
C006 C002 C004 C008 -1.8(3) . . . . ?
C006 C007 C00F C00J 177.8(3) . . . . ?
C007 C003 C00G C00I 0.6(3) . . . . ?
C007 C006 C00B C00A -177.6(2) . . . . ?
C007 C00F C00J C00I 0.0(4) . . . . ?
C008 C004 C005 C009 132.4(2) . . . . ?
C008 C004 C005 C00C -44.4(3) . . . . ?
C008 C00A C00B C006 -1.5(4) . . . . ?
C009 C005 C00C C00H 0.5(3) . . . . ?
C00B C006 C007 C003 178.8(2) . . . . ?
C00B C006 C007 C00F 0.9(4) . . . . ?
C00C C005 C009 C00E -0.7(3) . . . . ?
C00E C00D C00H C00C -1.0(4) . . . . ?
C00G C003 C007 C006 -178.7(2) . . . . ?
C00G C003 C007 C00F -0.5(3) . . . . ?
C00G C00I C00J C00F 0.1(4) . . . . ?
C00H C00D C00E C009 0.9(3) . . . . ?
C00K C00D C00E C009 -179.6(2) . . . . ?
C00K C00D C00H C00C 179.4(2) . . . . ?
